data_7708750
loop_
_publ_author_name
'Nadurata, Vincent L.'
'Hay, Moya A.'
'Janetzki, Jett T.'
'Gransbury, Gemma K.'
'Boskovic, Colette'

_publ_section_title
;
 Rich redox-activity and solvatochromism in a family of heteroleptic
 cobalt complexes
;
_journal_name_full 'Dalton Transactions'
_journal_paper_doi 10.1039/D1DT03327A
_journal_year 2021
_chemical_formula_moiety 'C36 H34 Co N2 O4, F6 P'
_chemical_formula_sum 'C36 H34 Co F6 N2 O4 P'
_chemical_formula_weight 762.55
_space_group_crystal_system triclinic
_space_group_IT_number 2
_space_group_name_Hall '-P 1'
_space_group_name_H-M_alt 'P -1'
_atom_sites_solution_hydrogens geom
_atom_sites_solution_primary dual
_audit_creation_date 2021-09-27
_audit_creation_method
;
Olex2 1.3
(compiled 2020.11.12 svn.r5f609507 for OlexSys, GUI svn.r6272)
;
_audit_update_record
;
2021-09-29 deposited with the CCDC.	2021-10-29 downloaded from the CCDC.
;
_cell_angle_alpha 84.468(2)
_cell_angle_beta 75.530(3)
_cell_angle_gamma 61.275(3)
_cell_formula_units_Z 2
_cell_length_a 12.2535(4)
_cell_length_b 12.3381(4)
_cell_length_c 14.8997(4)
_cell_measurement_reflns_used 14705
_cell_measurement_temperature 175.00(10)
_cell_measurement_theta_max 77.2470
_cell_measurement_theta_min 3.0830
_cell_volume 1911.99(12)
_computing_cell_refinement 'CrysAlisPro 1.171.40.67a (Rigaku OD, 2019)'
_computing_data_collection 'CrysAlisPro 1.171.40.67a (Rigaku OD, 2019)'
_computing_data_reduction 'CrysAlisPro 1.171.40.67a (Rigaku OD, 2019)'
_computing_molecular_graphics 'Olex2 1.3 (Dolomanov et al., 2009)'
_computing_publication_material 'Olex2 1.3 (Dolomanov et al., 2009)'
_computing_structure_refinement 'SHELXL 2018/3 (Sheldrick, 2015)'
_computing_structure_solution 'SHELXT 2018/2 (Sheldrick, 2018)'
_diffrn_ambient_temperature 175
_diffrn_detector_area_resol_mean 10.0000
_diffrn_detector_type HyPix
_diffrn_measured_fraction_theta_full 1.000
_diffrn_measured_fraction_theta_max 0.963
_diffrn_measurement_details
;
List of Runs (angles in degrees, time in seconds):

  # Type    Start    End  Width  t~exp~   \w     \q     \k     \f   Frames
#--------------------------------------------------------------------------
  1  \w     98.00 171.00   0.50    1.09    --  107.75  45.00 -60.00  146
  2  \w     99.00 173.00   0.50    1.09    --  107.75  30.00 -30.00  148
  3  \w    108.00 177.00   0.50    1.09    --  107.75  45.00  30.00  138
  4  \w     95.00 166.00   0.50    1.09    --  107.75  30.00  60.00  142
  5  \w     95.00 177.00   0.50    1.09    --  107.75 125.00-150.00  164
  6  \w     97.00 138.00   0.50    1.09    --  107.75 144.00 -57.00   82
  7  \w     98.00 172.00   0.50    1.09    --  107.75 127.00 133.00  148
  8  \w     40.00  68.00   0.50    1.09    --  107.75 -61.00 120.00   56
  9  \w     45.00  70.00   0.50    1.09    --  107.75 -77.00 120.00   50
 10  \w     43.00  75.00   0.50    1.09    --  107.75 -77.00  60.00   64
 11  \w     49.00  95.00   0.50    1.09    --  107.75 -77.00  30.00   92
 12  \w     35.00  61.00   0.50    1.09    --  107.75 -61.00  90.00   52
 13  \w     42.00  69.00   0.50    1.09    --  107.75 -61.00 -60.00   54
 14  \w     35.00  63.00   0.50    1.09    --  107.75 -61.00 -90.00   56
 15  \w     40.00  67.00   0.50    1.09    --  107.75 -61.00-120.00   54
 16  \w     35.00  64.00   0.50    1.09    --  107.75 -61.00-180.00   58
 17  \w     35.00  71.00   0.50    1.09    --  107.75 -61.00-150.00   72
 18  \w    -26.00  17.00   0.50    0.27    --   47.57 -19.00 -30.00   86
 19  \w     36.00 106.00   0.50    1.09    --  107.75 -94.00   0.00  140
 20  \w     50.00  75.00   0.50    1.09    --  107.75-127.00  57.00   50
 21  \w     37.00  85.00   0.50    0.27    --   47.57-127.00  57.00   96
 22  \w     45.00  93.00   0.50    1.09    --  107.75-125.00 -60.00   96
 23  \w     95.00 126.00   0.50    1.09    --  107.75-144.00-111.00   62
 24  \w     46.00 110.00   0.50    1.09    --  107.75-125.00-150.00  128
 25  \w     45.00  70.00   0.50    1.09    --  107.75-125.00-180.00   50
 26  \w     78.00 110.00   0.50    1.09    --  107.75-125.00-180.00   64
 27  \w     48.00 103.00   0.50    1.09    --  107.75 -94.00-120.00  110
 28  \w     74.00 106.00   0.50    1.09    --  107.75 -94.00 -90.00   64
 29  \w     75.00 102.00   0.50    1.09    --  107.75 -94.00 -30.00   54
 30  \w     48.00  74.00   0.50    1.09    --  107.75 -94.00 -30.00   52
 31  \w     54.00 106.00   0.50    0.27    --   47.57-144.00-111.00  104
 32  \w    -50.00 -25.00   0.50    1.09    --  -86.25 127.00 133.00   50
 33  \w    -75.00 -50.00   0.50    0.27    --  -47.57 127.00 133.00   50
 34  \w    -76.00 -51.00   0.50    0.27    --  -47.57 144.00 -57.00   50
 35  \w    -62.00 -37.00   0.50    1.09    --  -86.25 144.00 -57.00   50
 36  \w    -43.00  24.00   0.50    0.27    --  -47.57  38.00-180.00  134
 37  \w    -30.00  26.00   0.50    0.27    --  -47.57  19.00-120.00  112
 38  \w    -37.00 -12.00   0.50    1.09    --  -86.25  30.00-120.00   50
 39  \w   -105.00 -80.00   0.50    0.27    --  -47.57-125.00-150.00   50
 40  \w    -98.00 -70.00   0.50    0.27    --  -47.57-144.00-111.00   56
 41  \w   -131.00-106.00   0.50    1.09    --  -86.25-144.00-111.00   50
 42  \w   -119.00 -75.00   0.50    0.27    --  -47.57-127.00  57.00   88
 43  \w   -140.00-115.00   0.50    1.09    --  -86.25-127.00  57.00   50
 44  \w   -118.00 -32.00   0.50    0.27    --  -47.57 -77.00  90.00  172
 45  \w   -157.00 -72.00   0.50    1.09    --  -86.25 -61.00 120.00  170
;
_diffrn_measurement_device 'four-circle diffractometer'
_diffrn_measurement_device_type 'XtaLAB Synergy, Dualflex, HyPix'
_diffrn_measurement_method '\w scans'
_diffrn_radiation_type CuK\a
_diffrn_radiation_wavelength 1.54184
_diffrn_reflns_av_R_equivalents 0.0342
_diffrn_reflns_av_unetI/netI 0.0319
_diffrn_reflns_Laue_measured_fraction_full 1.000
_diffrn_reflns_Laue_measured_fraction_max 0.963
_diffrn_reflns_limit_h_max 13
_diffrn_reflns_limit_h_min -15
_diffrn_reflns_limit_k_max 15
_diffrn_reflns_limit_k_min -15
_diffrn_reflns_limit_l_max 17
_diffrn_reflns_limit_l_min -18
_diffrn_reflns_number 26610
_diffrn_reflns_point_group_measured_fraction_full 1.000
_diffrn_reflns_point_group_measured_fraction_max 0.963
_diffrn_reflns_theta_full 67.684
_diffrn_reflns_theta_max 77.658
_diffrn_reflns_theta_min 3.064
_exptl_absorpt_coefficient_mu 4.507
_exptl_absorpt_correction_T_max 1.000
_exptl_absorpt_correction_T_min 0.592
_exptl_absorpt_correction_type gaussian
_exptl_absorpt_process_details
;
CrysAlisPro 1.171.40.67a (Rigaku Oxford Diffraction, 2019)
Numerical absorption correction based on gaussian integration over
			a multifaceted crystal model
Empirical absorption correction using spherical harmonics,
 implemented in SCALE3 ABSPACK scaling algorithm.
;
_exptl_crystal_density_diffrn 1.325
_exptl_crystal_description plate
_exptl_crystal_F_000 784
_exptl_crystal_size_max 0.164
_exptl_crystal_size_mid 0.137
_exptl_crystal_size_min 0.075
_refine_diff_density_max 1.047
_refine_diff_density_min -0.914
_refine_diff_density_rms 0.091
_refine_ls_extinction_method none
_refine_ls_goodness_of_fit_ref 1.094
_refine_ls_hydrogen_treatment constr
_refine_ls_matrix_type full
_refine_ls_number_parameters 458
_refine_ls_number_reflns 7860
_refine_ls_number_restraints 354
_refine_ls_restrained_S_all 1.238
_refine_ls_R_factor_all 0.0837
_refine_ls_R_factor_gt 0.0791
_refine_ls_shift/su_max 0.000
_refine_ls_shift/su_mean 0.000
_refine_ls_structure_factor_coef Fsqd
_refine_ls_weighting_details 'w=1/[\s^2^(Fo^2^)+(0.1558P)^2^+1.9175P] where P=(Fo^2^+2Fc^2^)/3'
_refine_ls_weighting_scheme calc
_refine_ls_wR_factor_gt 0.2378
_refine_ls_wR_factor_ref 0.2434
_reflns_Friedel_coverage 0.000
_reflns_number_gt 7142
_reflns_number_total 7860
_reflns_threshold_expression 'I > 2\s(I)'
_cod_data_source_file d1dt03327a2.cif
_cod_data_source_block Compound5
_cod_database_code 7708750
_shelx_shelxl_version_number 2018/3
_shelx_space_group_comment
;
The symmetry employed for this shelxl refinement is uniquely defined
by the following loop, which should always be used as a source of
symmetry information in preference to the above space-group names.
They are only intended as comments.
;
_olex2_refinement_description
;
1. Fixed Uiso
 At 1.2 times of:
  All C(H) groups
 At 1.5 times of:
  All C(H,H,H) groups
2. Restrained distances
 P1-F1A = P1-F2A = P1-F3A = P1-F4A = P1-F5A = P1-F6A = P1-F1B = P1-F2B = P1-
 F4B = P1-F5B = P1-F6B = P1-F3B
 1.65 with sigma of 0.02
 F2A-F5A \\sim F2A-F4A \\sim F2A-F3A \\sim F2A-F6A \\sim F5B-F1B \\sim F5B-F6B
\\sim F5B-F2B \\sim F5B-F4B
 \\sim F5A-F4A \\sim F5A-F6A \\sim F5A-F1A \\sim F4A-F3A \\sim F4A-F1A \\sim
F3A-F6A \\sim F3A-F1A \\sim F1B-
 F6B \\sim F1B-F3B \\sim F1B-F4B \\sim F6B-F3B \\sim F6B-F2B \\sim F3B-F2B
\\sim F3B-F4B \\sim F6A-F1A ~
 F2B-F4B
 with sigma of 0.04
 P1-F2A \\sim P1-F5B \\sim P1-F5A \\sim P1-F4A \\sim P1-F3A \\sim P1-F1B \\sim
P1-F6B \\sim P1-F3B \\sim P1-
 F6A \\sim P1-F2B \\sim P1-F4B \\sim P1-F1A
 with sigma of 0.02
3. Uiso/Uaniso restraints and constraints
Uanis(F1A) = Uanis(F2A) = Uanis(F4A) = Uanis(F5A) = Uanis(F6A)
Uanis(F1B) = Uanis(F2B) = Uanis(F4B) = Uanis(F5B) = Uanis(F6B)
Uanis(F3B) = Uanis(F3A)
4. Others
 Sof(F1B)=Sof(F2B)=Sof(F3B)=Sof(F4B)=Sof(F5B)=Sof(F6B)=1-FVAR(1)
 Sof(F1A)=Sof(F2A)=Sof(F3A)=Sof(F4A)=Sof(F5A)=Sof(F6A)=FVAR(1)
5.a Aromatic/amide H refined with riding coordinates:
 C4(H4), C5(H5), C6(H6), C8(H8), C9(H9), C10(H10), C14A(H14A), C14B(H14B),
 C15A(H15A), C15B(H15B), C17A(H17A), C17B(H17B), C18A(H18A), C18B(H18B),
 C22B(H22B), C22A(H22A)
5.b Idealised Me refined as rotating group:
 C19A(H19A,H19B,H19C), C19B(H19D,H19E,H19F), C20B(H20A,H20B,H20C), C20A(H20D,
 H20E,H20F), C24B(H24A,H24B,H24C), C24A(H24D,H24E,H24F)
;
_smtbx_masks_void_probe_radius 1.2
_smtbx_masks_void_truncation_radius 1.2
_olex2_submission_special_instructions 'No special instructions were received'
_oxdiff_exptl_absorpt_empirical_details
;
Empirical correction (ABSPACK) includes:
- Absorption correction using spherical harmonics
- Frame scaling
;

loop_
_space_group_symop_operation_xyz
'x, y, z'
'-x, -y, -z'

loop_
_atom_site_label
_atom_site_type_symbol
_atom_site_fract_x
_atom_site_fract_y
_atom_site_fract_z
_atom_site_U_iso_or_equiv
_atom_site_adp_type
_atom_site_occupancy
_atom_site_site_symmetry_order
_atom_site_calc_flag
_atom_site_refinement_flags_posn
_atom_site_refinement_flags_adp
_atom_site_refinement_flags_occupancy
_atom_site_disorder_assembly
_atom_site_disorder_group
C1 C 0.3763(3) 0.4735(3) 0.6825(2) 0.0354(7) Uani 1 1 d . . . . .
C2 C 0.5151(3) 0.4076(3) 0.6826(2) 0.0356(7) Uani 1 1 d . . . . .
C3 C 0.5753(4) 0.4770(3) 0.6264(2) 0.0371(7) Uani 1 1 d . . . . .
C4 C 0.6977(4) 0.4614(4) 0.5987(3) 0.0413(8) Uani 1 1 d . . . . .
H4 H 0.766997 0.391150 0.616354 0.050 Uiso 1 1 calc R U . . .
C5 C 0.7179(4) 0.5532(4) 0.5428(3) 0.0469(9) Uani 1 1 d . . . . .
H5 H 0.802185 0.543262 0.522615 0.056 Uiso 1 1 calc R U . . .
C6 C 0.6186(4) 0.6558(4) 0.5173(3) 0.0449(8) Uani 1 1 d . . . . .
H6 H 0.635349 0.716427 0.481519 0.054 Uiso 1 1 calc R U . . .
C7 C 0.4924(4) 0.6731(3) 0.5431(3) 0.0407(8) Uani 1 1 d . . . . .
C8 C 0.3812(4) 0.7729(4) 0.5199(3) 0.0452(9) Uani 1 1 d . . . . .
H8 H 0.387808 0.838996 0.485045 0.054 Uiso 1 1 calc R U . . .
C9 C 0.2646(4) 0.7748(4) 0.5474(3) 0.0455(9) Uani 1 1 d . . . . .
H9 H 0.192657 0.841830 0.529895 0.055 Uiso 1 1 calc R U . . .
C10 C 0.2476(4) 0.6799(3) 0.6012(3) 0.0413(8) Uani 1 1 d . . . . .
H10 H 0.166372 0.682348 0.618704 0.050 Uiso 1 1 calc R U . . .
C11 C 0.3531(4) 0.5838(3) 0.6273(2) 0.0367(7) Uani 1 1 d . . . . .
C12 C 0.4734(4) 0.5812(3) 0.5978(2) 0.0367(7) Uani 1 1 d . . . . .
C13A C 0.1750(3) 0.4741(3) 0.7358(2) 0.0380(7) Uani 1 1 d . . . . .
C13B C 0.6824(4) 0.2373(3) 0.7380(2) 0.0397(8) Uani 1 1 d . . . . .
C14A C 0.1299(4) 0.4058(4) 0.7043(3) 0.0468(9) Uani 1 1 d . . . . .
H14A H 0.187415 0.325286 0.677902 0.056 Uiso 1 1 calc R U . . .
C14B C 0.7589(4) 0.1221(4) 0.6967(3) 0.0468(9) Uani 1 1 d . . . . .
H14B H 0.726204 0.087283 0.663139 0.056 Uiso 1 1 calc R U . . .
C15A C 0.0004(4) 0.4553(4) 0.7114(3) 0.0508(9) Uani 1 1 d . . . . .
H15A H -0.031159 0.408367 0.689770 0.061 Uiso 1 1 calc R U . . .
C15B C 0.8858(5) 0.0568(5) 0.7048(3) 0.0625(12) Uani 1 1 d . . . . .
H15B H 0.939595 -0.022657 0.675538 0.075 Uiso 1 1 calc R U . . .
C16A C -0.0844(4) 0.5727(4) 0.7498(3) 0.0477(9) Uani 1 1 d . . . . .
C16B C 0.9344(5) 0.1042(5) 0.7535(4) 0.0675(14) Uani 1 1 d . . . . .
C17A C -0.0375(4) 0.6377(4) 0.7825(3) 0.0499(9) Uani 1 1 d . . . . .
H17A H -0.095406 0.717438 0.810214 0.060 Uiso 1 1 calc R U . . .
C17B C 0.8529(5) 0.2222(5) 0.7967(4) 0.0699(14) Uani 1 1 d . . . . .
H17B H 0.884764 0.257188 0.830869 0.084 Uiso 1 1 calc R U . . .
C18A C 0.0928(4) 0.5903(4) 0.7765(3) 0.0444(8) Uani 1 1 d . . . . .
H18A H 0.124235 0.636350 0.799559 0.053 Uiso 1 1 calc R U . . .
C18B C 0.7270(5) 0.2873(4) 0.7895(3) 0.0567(11) Uani 1 1 d . . . . .
H18B H 0.671771 0.365787 0.819920 0.068 Uiso 1 1 calc R U . . .
C19A C -0.2264(5) 0.6284(5) 0.7544(4) 0.0631(12) Uani 1 1 d . . . . .
H19A H -0.275559 0.677969 0.811921 0.095 Uiso 1 1 calc R U . . .
H19B H -0.248287 0.561973 0.753199 0.095 Uiso 1 1 calc R U . . .
H19C H -0.246928 0.681138 0.701127 0.095 Uiso 1 1 calc R U . . .
C19B C 1.0728(6) 0.0369(8) 0.7585(6) 0.110(3) Uani 1 1 d . . . . .
H19D H 1.127091 0.006202 0.696344 0.165 Uiso 1 1 calc R U . . .
H19E H 1.086865 -0.032827 0.799917 0.165 Uiso 1 1 calc R U . . .
H19F H 1.094422 0.093669 0.782324 0.165 Uiso 1 1 calc R U . . .
C20B C 0.2858(6) 0.5169(5) 1.0227(3) 0.0696(14) Uani 1 1 d . . . . .
H20A H 0.371806 0.489083 1.031587 0.104 Uiso 1 1 calc R U . . .
H20B H 0.227767 0.521789 1.082714 0.104 Uiso 1 1 calc R U . . .
H20C H 0.254896 0.598665 0.995121 0.104 Uiso 1 1 calc R U . . .
C20A C 0.6473(5) -0.0462(5) 0.9080(4) 0.0639(12) Uani 1 1 d . . . . .
H20D H 0.736079 -0.066383 0.878358 0.096 Uiso 1 1 calc R U . . .
H20E H 0.639996 -0.122350 0.917081 0.096 Uiso 1 1 calc R U . . .
H20F H 0.622094 -0.004600 0.968146 0.096 Uiso 1 1 calc R U . . .
C21B C 0.2901(5) 0.4270(4) 0.9595(3) 0.0498(9) Uani 1 1 d . . . . .
C21A C 0.5612(4) 0.0379(4) 0.8471(3) 0.0506(9) Uani 1 1 d . . . . .
C22B C 0.1977(5) 0.3870(5) 0.9823(3) 0.0556(10) Uani 1 1 d . . . . .
H22B H 0.133968 0.419124 1.038256 0.067 Uiso 1 1 calc R U . . .
C22A C 0.5387(5) -0.0111(4) 0.7772(3) 0.0563(11) Uani 1 1 d . . . . .
H22A H 0.565040 -0.097159 0.777020 0.068 Uiso 1 1 calc R U . . .
C23B C 0.1917(4) 0.3037(4) 0.9294(3) 0.0487(9) Uani 1 1 d . . . . .
C23A C 0.4798(4) 0.0588(4) 0.7075(3) 0.0485(9) Uani 1 1 d . . . . .
C24B C 0.0865(5) 0.2684(6) 0.9590(4) 0.0653(13) Uani 1 1 d . . . . .
H24A H 0.035351 0.294408 0.912378 0.098 Uiso 1 1 calc R U . . .
H24B H 0.031693 0.309135 1.018790 0.098 Uiso 1 1 calc R U . . .
H24C H 0.124088 0.178495 0.965131 0.098 Uiso 1 1 calc R U . . .
C24A C 0.4665(5) -0.0057(4) 0.6322(3) 0.0578(11) Uani 1 1 d . . . . .
H24D H 0.382687 0.045336 0.617813 0.087 Uiso 1 1 calc R U . . .
H24E H 0.474299 -0.086081 0.653837 0.087 Uiso 1 1 calc R U . . .
H24F H 0.534089 -0.017848 0.576355 0.087 Uiso 1 1 calc R U . . .
Co1 Co 0.41063(5) 0.27869(5) 0.79521(4) 0.0355(2) Uani 1 1 d . . . . .
N1 N 0.3098(3) 0.4217(3) 0.7282(2) 0.0366(6) Uani 1 1 d . . . . .
N2 N 0.5522(3) 0.3074(3) 0.7286(2) 0.0369(6) Uani 1 1 d . . . . .
O2B O 0.3823(3) 0.3922(2) 0.88670(18) 0.0427(6) Uani 1 1 d . . . . .
O1A O 0.5148(3) 0.1511(2) 0.86355(19) 0.0448(6) Uani 1 1 d . . . . .
O1B O 0.2709(3) 0.2522(3) 0.85442(18) 0.0452(6) Uani 1 1 d . . . . .
O2A O 0.4365(3) 0.1741(2) 0.69906(17) 0.0410(6) Uani 1 1 d . . . . .
P1 P 0.88591(10) -0.18988(10) 0.51171(9) 0.0520(3) Uani 1 1 d D . . . .
F1A F 0.9283(10) -0.3375(7) 0.5291(7) 0.1249(19) Uani 0.555(6) 1 d D . P A 1
F2A F 0.8455(10) -0.0527(7) 0.4924(8) 0.1249(19) Uani 0.555(6) 1 d D . P A 1
F3A F 1.0022(8) -0.2436(9) 0.4258(7) 0.133(3) Uani 0.555(6) 1 d D . P A 1
F4A F 0.9653(10) -0.2043(8) 0.5843(7) 0.1249(19) Uani 0.555(6) 1 d D . P A 1
F5A F 0.7731(8) -0.1515(8) 0.6021(6) 0.1249(19) Uani 0.555(6) 1 d D . P A 1
F6A F 0.7973(10) -0.1951(8) 0.4517(8) 0.1249(19) Uani 0.555(6) 1 d D . P A 1
F1B F 0.9957(11) -0.3236(8) 0.5234(9) 0.128(2) Uani 0.445(6) 1 d D . P A 2
F2B F 0.7736(11) -0.0500(8) 0.5182(10) 0.128(2) Uani 0.445(6) 1 d D . P A 2
F3B F 0.9781(9) -0.1293(11) 0.4930(9) 0.133(3) Uani 0.445(6) 1 d D . P A 2
F4B F 0.8741(14) -0.1711(11) 0.6213(7) 0.128(2) Uani 0.445(6) 1 d D . P A 2
F5B F 0.7810(10) -0.2332(10) 0.5427(9) 0.128(2) Uani 0.445(6) 1 d D . P A 2
F6B F 0.8851(14) -0.1984(10) 0.4078(7) 0.128(2) Uani 0.445(6) 1 d D . P A 2

loop_
_atom_site_aniso_label
_atom_site_aniso_U_11
_atom_site_aniso_U_22
_atom_site_aniso_U_33
_atom_site_aniso_U_23
_atom_site_aniso_U_13
_atom_site_aniso_U_12
C1 0.0419(18) 0.0314(16) 0.0318(16) -0.0046(13) -0.0047(13) -0.0174(14)
C2 0.0393(17) 0.0320(16) 0.0312(16) -0.0029(13) -0.0057(13) -0.0140(14)
C3 0.0470(19) 0.0313(16) 0.0334(16) -0.0037(13) -0.0058(14) -0.0196(15)
C4 0.0470(19) 0.0409(19) 0.0361(18) -0.0048(14) -0.0034(14) -0.0228(16)
C5 0.055(2) 0.051(2) 0.043(2) -0.0024(17) -0.0047(17) -0.0344(19)
C6 0.060(2) 0.043(2) 0.0397(19) 0.0004(15) -0.0056(16) -0.0340(19)
C7 0.057(2) 0.0341(17) 0.0333(17) -0.0010(13) -0.0064(15) -0.0247(16)
C8 0.064(2) 0.0355(18) 0.0375(18) 0.0035(14) -0.0107(17) -0.0259(18)
C9 0.056(2) 0.0373(19) 0.0397(19) 0.0035(15) -0.0123(16) -0.0189(17)
C10 0.049(2) 0.0333(17) 0.0367(18) -0.0002(14) -0.0084(15) -0.0162(15)
C11 0.0461(18) 0.0331(16) 0.0304(16) -0.0014(13) -0.0070(13) -0.0188(15)
C12 0.0494(19) 0.0321(16) 0.0291(15) -0.0023(12) -0.0050(14) -0.0212(15)
C13A 0.0391(17) 0.0376(18) 0.0327(17) 0.0004(13) -0.0054(13) -0.0159(15)
C13B 0.0467(19) 0.0358(17) 0.0321(17) 0.0017(13) -0.0079(14) -0.0169(15)
C14A 0.053(2) 0.046(2) 0.0398(19) -0.0052(16) -0.0030(16) -0.0245(18)
C14B 0.048(2) 0.0397(19) 0.043(2) -0.0052(16) -0.0063(16) -0.0137(17)
C15A 0.049(2) 0.062(3) 0.046(2) -0.0053(18) -0.0068(17) -0.030(2)
C15B 0.060(3) 0.049(2) 0.052(3) -0.002(2) -0.008(2) -0.007(2)
C16A 0.044(2) 0.058(2) 0.0367(19) 0.0018(17) -0.0084(15) -0.0213(18)
C16B 0.059(3) 0.073(3) 0.054(3) 0.002(2) -0.024(2) -0.013(2)
C17A 0.047(2) 0.047(2) 0.043(2) -0.0058(17) -0.0038(16) -0.0149(18)
C17B 0.071(3) 0.069(3) 0.068(3) -0.005(2) -0.033(3) -0.023(3)
C18A 0.048(2) 0.0401(19) 0.0418(19) -0.0035(15) -0.0045(16) -0.0199(17)
C18B 0.062(3) 0.051(2) 0.054(2) -0.0064(19) -0.023(2) -0.019(2)
C19A 0.051(2) 0.077(3) 0.058(3) -0.005(2) -0.011(2) -0.027(2)
C19B 0.068(4) 0.123(6) 0.100(5) -0.009(5) -0.048(4) -0.001(4)
C20B 0.103(4) 0.067(3) 0.046(2) -0.015(2) 0.003(2) -0.053(3)
C20A 0.075(3) 0.049(2) 0.063(3) 0.008(2) -0.023(2) -0.024(2)
C21B 0.068(3) 0.039(2) 0.0373(19) 0.0001(15) -0.0087(18) -0.0228(19)
C21A 0.060(2) 0.044(2) 0.044(2) 0.0016(16) -0.0090(18) -0.0231(19)
C22B 0.065(3) 0.060(3) 0.037(2) -0.0063(18) 0.0018(18) -0.031(2)
C22A 0.074(3) 0.040(2) 0.054(2) -0.0022(18) -0.016(2) -0.025(2)
C23B 0.057(2) 0.046(2) 0.0372(19) 0.0012(16) -0.0028(17) -0.0244(19)
C23A 0.060(2) 0.042(2) 0.043(2) -0.0068(16) -0.0052(17) -0.0261(18)
C24B 0.067(3) 0.079(3) 0.054(3) 0.003(2) -0.002(2) -0.044(3)
C24A 0.080(3) 0.046(2) 0.049(2) -0.0093(18) -0.016(2) -0.029(2)
Co1 0.0467(4) 0.0297(3) 0.0283(3) -0.0015(2) -0.0043(2) -0.0184(3)
N1 0.0418(15) 0.0346(14) 0.0315(14) -0.0039(11) -0.0033(11) -0.0182(13)
N2 0.0426(15) 0.0298(14) 0.0322(14) -0.0028(11) -0.0053(12) -0.0134(12)
O2B 0.0559(15) 0.0369(13) 0.0344(13) -0.0025(10) -0.0044(11) -0.0236(12)
O1A 0.0548(15) 0.0348(13) 0.0440(14) 0.0054(11) -0.0106(12) -0.0217(12)
O1B 0.0545(15) 0.0440(14) 0.0348(13) 0.0022(11) -0.0032(11) -0.0251(12)
O2A 0.0548(15) 0.0355(13) 0.0325(12) -0.0029(10) -0.0078(11) -0.0216(11)
P1 0.0430(5) 0.0450(6) 0.0659(7) -0.0070(5) -0.0129(5) -0.0175(4)
F1A 0.144(4) 0.085(2) 0.149(4) -0.002(2) -0.061(3) -0.043(3)
F2A 0.144(4) 0.085(2) 0.149(4) -0.002(2) -0.061(3) -0.043(3)
F3A 0.091(4) 0.142(6) 0.155(7) -0.025(5) 0.041(4) -0.074(4)
F4A 0.144(4) 0.085(2) 0.149(4) -0.002(2) -0.061(3) -0.043(3)
F5A 0.144(4) 0.085(2) 0.149(4) -0.002(2) -0.061(3) -0.043(3)
F6A 0.144(4) 0.085(2) 0.149(4) -0.002(2) -0.061(3) -0.043(3)
F1B 0.157(6) 0.095(3) 0.152(5) 0.006(3) -0.057(4) -0.065(4)
F2B 0.157(6) 0.095(3) 0.152(5) 0.006(3) -0.057(4) -0.065(4)
F3B 0.091(4) 0.142(6) 0.155(7) -0.025(5) 0.041(4) -0.074(4)
F4B 0.157(6) 0.095(3) 0.152(5) 0.006(3) -0.057(4) -0.065(4)
F5B 0.157(6) 0.095(3) 0.152(5) 0.006(3) -0.057(4) -0.065(4)
F6B 0.157(6) 0.095(3) 0.152(5) 0.006(3) -0.057(4) -0.065(4)

loop_
_atom_type_symbol
_atom_type_description
_atom_type_scat_dispersion_real
_atom_type_scat_dispersion_imag
_atom_type_scat_source
C C 0.0181 0.0091 'International Tables Vol C Tables 4.2.6.8 and 6.1.1.4'
H H 0.0000 0.0000 'International Tables Vol C Tables 4.2.6.8 and 6.1.1.4'
Co Co -2.3653 3.6143 'International Tables Vol C Tables 4.2.6.8 and 6.1.1.4'
F F 0.0727 0.0534 'International Tables Vol C Tables 4.2.6.8 and 6.1.1.4'
N N 0.0311 0.0180 'International Tables Vol C Tables 4.2.6.8 and 6.1.1.4'
O O 0.0492 0.0322 'International Tables Vol C Tables 4.2.6.8 and 6.1.1.4'
P P 0.2955 0.4335 'International Tables Vol C Tables 4.2.6.8 and 6.1.1.4'

loop_
_exptl_crystal_face_index_h
_exptl_crystal_face_index_k
_exptl_crystal_face_index_l
_exptl_crystal_face_perp_dist
0 1 -9 0.0392
-5 3 -5 0.0736
-6 -7 -2 0.0665
-3 -5 7 0.0583
-3 -5 7 0.0517
-5 -3 5 0.0774
4 -4 2 0.0774
6 0 -3 0.0702
0 5 -6 0.0609
-2 5 -5 0.0667
-1 -3 8 0.0422
0 0 9 0.0356
1 -1 9 0.0425
-3 -2 -10 0.0431
-6 2 -5 0.0746
5 -3 3 0.0738
4 0 9 0.0655
2 2 10 0.0501
0 3 8 0.0469
7 1 5 0.0758
6 6 7 0.0714
0 6 4 0.0560
0 7 1 0.0542
6 8 3 0.0714
8 2 3 0.0711
6 -1 2 0.0690
8 4 0 0.0747
5 8 -1 0.0677
1 7 -2 0.0561
2 0 -8 0.0467
-4 3 -7 0.0647
-1 -1 -9 0.0338
-5 -5 -8 0.0405
-5 -8 -3 0.0634
-8 -5 -4 0.0722
-3 -7 2 0.0652

loop_
_geom_angle_atom_site_label_1
_geom_angle_atom_site_label_2
_geom_angle_atom_site_label_3
_geom_angle
_geom_angle_site_symmetry_1
_geom_angle_site_symmetry_3
_geom_angle_publ_flag
C11 C1 C2 107.4(3) . . ?
N1 C1 C2 115.5(3) . . ?
N1 C1 C11 137.1(3) . . ?
C3 C2 C1 108.1(3) . . ?
N2 C2 C1 115.6(3) . . ?
N2 C2 C3 136.3(3) . . ?
C4 C3 C2 135.4(4) . . ?
C4 C3 C12 120.1(3) . . ?
C12 C3 C2 104.6(3) . . ?
C3 C4 H4 120.9 . . ?
C3 C4 C5 118.3(4) . . ?
C5 C4 H4 120.9 . . ?
C4 C5 H5 119.2 . . ?
C6 C5 C4 121.6(4) . . ?
C6 C5 H5 119.2 . . ?
C5 C6 H6 119.3 . . ?
C5 C6 C7 121.4(4) . . ?
C7 C6 H6 119.3 . . ?
C6 C7 C8 127.5(4) . . ?
C12 C7 C6 116.5(4) . . ?
C12 C7 C8 116.0(4) . . ?
C7 C8 H8 119.6 . . ?
C9 C8 C7 120.8(4) . . ?
C9 C8 H8 119.6 . . ?
C8 C9 H9 118.8 . . ?
C8 C9 C10 122.4(4) . . ?
C10 C9 H9 118.8 . . ?
C9 C10 H10 121.0 . . ?
C11 C10 C9 118.0(4) . . ?
C11 C10 H10 121.0 . . ?
C10 C11 C1 135.3(4) . . ?
C10 C11 C12 119.5(3) . . ?
C12 C11 C1 105.2(3) . . ?
C7 C12 C3 122.1(4) . . ?
C7 C12 C11 123.2(4) . . ?
C11 C12 C3 114.7(3) . . ?
C14A C13A C18A 121.4(4) . . ?
C14A C13A N1 118.8(3) . . ?
C18A C13A N1 119.8(3) . . ?
C14B C13B C18B 121.3(4) . . ?
C14B C13B N2 119.7(4) . . ?
C18B C13B N2 119.0(4) . . ?
C13A C14A H14A 120.3 . . ?
C13A C14A C15A 119.3(4) . . ?
C15A C14A H14A 120.3 . . ?
C13B C14B H14B 120.6 . . ?
C13B C14B C15B 118.9(4) . . ?
C15B C14B H14B 120.6 . . ?
C14A C15A H15A 119.6 . . ?
C14A C15A C16A 120.8(4) . . ?
C16A C15A H15A 119.6 . . ?
C14B C15B H15B 119.2 . . ?
C16B C15B C14B 121.6(5) . . ?
C16B C15B H15B 119.2 . . ?
C15A C16A C19A 120.6(4) . . ?
C17A C16A C15A 118.7(4) . . ?
C17A C16A C19A 120.7(4) . . ?
C15B C16B C17B 118.4(5) . . ?
C15B C16B C19B 121.8(6) . . ?
C17B C16B C19B 119.8(6) . . ?
C16A C17A H17A 119.1 . . ?
C16A C17A C18A 121.9(4) . . ?
C18A C17A H17A 119.1 . . ?
C16B C17B H17B 119.8 . . ?
C18B C17B C16B 120.5(5) . . ?
C18B C17B H17B 119.8 . . ?
C13A C18A C17A 117.8(4) . . ?
C13A C18A H18A 121.1 . . ?
C17A C18A H18A 121.1 . . ?
C13B C18B C17B 119.4(4) . . ?
C13B C18B H18B 120.3 . . ?
C17B C18B H18B 120.3 . . ?
C16A C19A H19A 109.5 . . ?
C16A C19A H19B 109.5 . . ?
C16A C19A H19C 109.5 . . ?
H19A C19A H19B 109.5 . . ?
H19A C19A H19C 109.5 . . ?
H19B C19A H19C 109.5 . . ?
C16B C19B H19D 109.5 . . ?
C16B C19B H19E 109.5 . . ?
C16B C19B H19F 109.5 . . ?
H19D C19B H19E 109.5 . . ?
H19D C19B H19F 109.5 . . ?
H19E C19B H19F 109.5 . . ?
H20A C20B H20B 109.5 . . ?
H20A C20B H20C 109.5 . . ?
H20B C20B H20C 109.5 . . ?
C21B C20B H20A 109.5 . . ?
C21B C20B H20B 109.5 . . ?
C21B C20B H20C 109.5 . . ?
H20D C20A H20E 109.5 . . ?
H20D C20A H20F 109.5 . . ?
H20E C20A H20F 109.5 . . ?
C21A C20A H20D 109.5 . . ?
C21A C20A H20E 109.5 . . ?
C21A C20A H20F 109.5 . . ?
C22B C21B C20B 119.7(4) . . ?
O2B C21B C20B 115.3(4) . . ?
O2B C21B C22B 125.0(4) . . ?
C22A C21A C20A 120.5(4) . . ?
O1A C21A C20A 115.2(4) . . ?
O1A C21A C22A 124.3(4) . . ?
C21B C22B H22B 117.4 . . ?
C23B C22B C21B 125.1(4) . . ?
C23B C22B H22B 117.4 . . ?
C21A C22A H22A 118.0 . . ?
C23A C22A C21A 123.9(4) . . ?
C23A C22A H22A 118.0 . . ?
C22B C23B C24B 121.1(4) . . ?
O1B C23B C22B 124.4(4) . . ?
O1B C23B C24B 114.5(4) . . ?
C22A C23A C24A 119.2(4) . . ?
O2A C23A C22A 126.0(4) . . ?
O2A C23A C24A 114.7(4) . . ?
C23B C24B H24A 109.5 . . ?
C23B C24B H24B 109.5 . . ?
C23B C24B H24C 109.5 . . ?
H24A C24B H24B 109.5 . . ?
H24A C24B H24C 109.5 . . ?
H24B C24B H24C 109.5 . . ?
C23A C24A H24D 109.5 . . ?
C23A C24A H24E 109.5 . . ?
C23A C24A H24F 109.5 . . ?
H24D C24A H24E 109.5 . . ?
H24D C24A H24F 109.5 . . ?
H24E C24A H24F 109.5 . . ?
N2 Co1 N1 83.91(13) . . ?
O2B Co1 N1 87.31(12) . . ?
O2B Co1 N2 86.30(12) . . ?
O1A Co1 N1 173.89(12) . . ?
O1A Co1 N2 92.17(13) . . ?
O1A Co1 O2B 87.76(12) . . ?
O1A Co1 O2A 95.48(12) . . ?
O1B Co1 N1 94.10(13) . . ?
O1B Co1 N2 177.27(12) . . ?
O1B Co1 O2B 95.49(12) . . ?
O1B Co1 O1A 89.96(13) . . ?
O1B Co1 O2A 86.02(12) . . ?
O2A Co1 N1 89.36(12) . . ?
O2A Co1 N2 92.08(12) . . ?
O2A Co1 O2B 176.43(11) . . ?
C1 N1 C13A 122.4(3) . . ?
C1 N1 Co1 111.9(3) . . ?
C13A N1 Co1 125.3(2) . . ?
C2 N2 C13B 121.4(3) . . ?
C2 N2 Co1 112.5(3) . . ?
C13B N2 Co1 125.5(2) . . ?
C21B O2B Co1 124.0(3) . . ?
C21A O1A Co1 125.1(3) . . ?
C23B O1B Co1 126.0(3) . . ?
C23A O2A Co1 122.5(3) . . ?
F2A P1 F1A 178.1(5) . . ?
F2A P1 F3A 96.6(5) . . ?
F2A P1 F4A 96.7(5) . . ?
F2A P1 F5A 90.0(5) . . ?
F2A P1 F6A 93.2(5) . . ?
F3A P1 F1A 82.5(5) . . ?
F3A P1 F4A 96.6(6) . . ?
F3A P1 F5A 173.4(5) . . ?
F3A P1 F6A 89.2(6) . . ?
F4A P1 F1A 85.1(4) . . ?
F4A P1 F5A 82.0(5) . . ?
F4A P1 F6A 167.8(6) . . ?
F5A P1 F1A 91.0(5) . . ?
F5A P1 F6A 91.0(5) . . ?
F6A P1 F1A 85.1(5) . . ?
F1B P1 F2B 170.0(7) . . ?
F1B P1 F3B 93.7(6) . . ?
F1B P1 F4B 84.2(6) . . ?
F2B P1 F4B 85.8(6) . . ?
F3B P1 F2B 84.7(6) . . ?
F3B P1 F4B 85.3(6) . . ?
F5B P1 F1B 91.8(6) . . ?
F5B P1 F2B 88.6(6) . . ?
F5B P1 F3B 170.8(6) . . ?
F5B P1 F4B 87.9(6) . . ?
F6B P1 F1B 100.4(6) . . ?
F6B P1 F2B 89.6(6) . . ?
F6B P1 F3B 96.1(6) . . ?
F6B P1 F4B 175.0(7) . . ?
F6B P1 F5B 90.1(6) . . ?

loop_
_geom_bond_atom_site_label_1
_geom_bond_atom_site_label_2
_geom_bond_distance
_geom_bond_site_symmetry_2
_geom_bond_publ_flag
C1 C2 1.492(5) . ?
C1 C11 1.462(5) . ?
C1 N1 1.295(5) . ?
C2 C3 1.462(5) . ?
C2 N2 1.288(5) . ?
C3 C4 1.372(5) . ?
C3 C12 1.418(5) . ?
C4 H4 0.9500 . ?
C4 C5 1.422(5) . ?
C5 H5 0.9500 . ?
C5 C6 1.373(6) . ?
C6 H6 0.9500 . ?
C6 C7 1.410(6) . ?
C7 C8 1.425(6) . ?
C7 C12 1.408(5) . ?
C8 H8 0.9500 . ?
C8 C9 1.374(6) . ?
C9 H9 0.9500 . ?
C9 C10 1.424(5) . ?
C10 H10 0.9500 . ?
C10 C11 1.384(5) . ?
C11 C12 1.415(5) . ?
C13A C14A 1.375(6) . ?
C13A C18A 1.382(5) . ?
C13A N1 1.433(5) . ?
C13B C14B 1.370(5) . ?
C13B C18B 1.376(6) . ?
C13B N2 1.441(5) . ?
C14A H14A 0.9500 . ?
C14A C15A 1.378(6) . ?
C14B H14B 0.9500 . ?
C14B C15B 1.398(7) . ?
C15A H15A 0.9500 . ?
C15A C16A 1.385(6) . ?
C15B H15B 0.9500 . ?
C15B C16B 1.362(8) . ?
C16A C17A 1.368(6) . ?
C16A C19A 1.517(6) . ?
C16B C17B 1.412(8) . ?
C16B C19B 1.506(7) . ?
C17A H17A 0.9500 . ?
C17A C18A 1.393(6) . ?
C17B H17B 0.9500 . ?
C17B C18B 1.382(7) . ?
C18A H18A 0.9500 . ?
C18B H18B 0.9500 . ?
C19A H19A 0.9800 . ?
C19A H19B 0.9800 . ?
C19A H19C 0.9800 . ?
C19B H19D 0.9800 . ?
C19B H19E 0.9800 . ?
C19B H19F 0.9800 . ?
C20B H20A 0.9800 . ?
C20B H20B 0.9800 . ?
C20B H20C 0.9800 . ?
C20B C21B 1.496(6) . ?
C20A H20D 0.9800 . ?
C20A H20E 0.9800 . ?
C20A H20F 0.9800 . ?
C20A C21A 1.502(6) . ?
C21B C22B 1.398(7) . ?
C21B O2B 1.284(5) . ?
C21A C22A 1.398(6) . ?
C21A O1A 1.252(5) . ?
C22B H22B 0.9500 . ?
C22B C23B 1.393(6) . ?
C22A H22A 0.9500 . ?
C22A C23A 1.394(7) . ?
C23B C24B 1.504(6) . ?
C23B O1B 1.264(5) . ?
C23A C24A 1.519(6) . ?
C23A O2A 1.262(5) . ?
C24B H24A 0.9800 . ?
C24B H24B 0.9800 . ?
C24B H24C 0.9800 . ?
C24A H24D 0.9800 . ?
C24A H24E 0.9800 . ?
C24A H24F 0.9800 . ?
Co1 N1 1.954(3) . ?
Co1 N2 1.944(3) . ?
Co1 O2B 1.898(3) . ?
Co1 O1A 1.885(3) . ?
Co1 O1B 1.882(3) . ?
Co1 O2A 1.886(3) . ?
P1 F1A 1.650(7) . ?
P1 F2A 1.538(7) . ?
P1 F3A 1.565(6) . ?
P1 F4A 1.571(7) . ?
P1 F5A 1.585(8) . ?
P1 F6A 1.596(7) . ?
P1 F1B 1.578(8) . ?
P1 F2B 1.601(8) . ?
P1 F3B 1.590(7) . ?
P1 F4B 1.632(9) . ?
P1 F5B 1.571(8) . ?
P1 F6B 1.565(9) . ?

loop_
_geom_torsion_atom_site_label_1
_geom_torsion_atom_site_label_2
_geom_torsion_atom_site_label_3
_geom_torsion_atom_site_label_4
_geom_torsion
_geom_torsion_site_symmetry_1
_geom_torsion_site_symmetry_2
_geom_torsion_site_symmetry_3
_geom_torsion_site_symmetry_4
_geom_torsion_publ_flag
C1 C2 C3 C4 -177.4(4) . . . . ?
C1 C2 C3 C12 1.8(4) . . . . ?
C1 C2 N2 C13B -177.2(3) . . . . ?
C1 C2 N2 Co1 -5.3(4) . . . . ?
C1 C11 C12 C3 1.7(4) . . . . ?
C1 C11 C12 C7 -179.4(3) . . . . ?
C2 C1 C11 C10 179.6(4) . . . . ?
C2 C1 C11 C12 -0.4(4) . . . . ?
C2 C1 N1 C13A 179.2(3) . . . . ?
C2 C1 N1 Co1 6.0(4) . . . . ?
C2 C3 C4 C5 -179.6(4) . . . . ?
C2 C3 C12 C7 178.8(3) . . . . ?
C2 C3 C12 C11 -2.2(4) . . . . ?
C3 C2 N2 C13B 3.9(6) . . . . ?
C3 C2 N2 Co1 175.8(3) . . . . ?
C3 C4 C5 C6 0.6(6) . . . . ?
C4 C3 C12 C7 -1.8(5) . . . . ?
C4 C3 C12 C11 177.2(3) . . . . ?
C4 C5 C6 C7 -1.9(6) . . . . ?
C5 C6 C7 C8 -178.5(4) . . . . ?
C5 C6 C7 C12 1.4(5) . . . . ?
C6 C7 C8 C9 177.5(4) . . . . ?
C6 C7 C12 C3 0.5(5) . . . . ?
C6 C7 C12 C11 -178.4(3) . . . . ?
C7 C8 C9 C10 1.2(6) . . . . ?
C8 C7 C12 C3 -179.7(3) . . . . ?
C8 C7 C12 C11 1.4(5) . . . . ?
C8 C9 C10 C11 1.0(6) . . . . ?
C9 C10 C11 C1 178.2(4) . . . . ?
C9 C10 C11 C12 -1.8(5) . . . . ?
C10 C11 C12 C3 -178.3(3) . . . . ?
C10 C11 C12 C7 0.6(5) . . . . ?
C11 C1 C2 C3 -0.9(4) . . . . ?
C11 C1 C2 N2 179.9(3) . . . . ?
C11 C1 N1 C13A -1.3(6) . . . . ?
C11 C1 N1 Co1 -174.5(3) . . . . ?
C12 C3 C4 C5 1.2(5) . . . . ?
C12 C7 C8 C9 -2.3(5) . . . . ?
C13A C14A C15A C16A 0.0(7) . . . . ?
C13B C14B C15B C16B 0.8(7) . . . . ?
C14A C13A C18A C17A -1.6(6) . . . . ?
C14A C13A N1 C1 121.4(4) . . . . ?
C14A C13A N1 Co1 -66.4(4) . . . . ?
C14A C15A C16A C17A -1.5(7) . . . . ?
C14A C15A C16A C19A 177.9(4) . . . . ?
C14B C13B C18B C17B 2.6(7) . . . . ?
C14B C13B N2 C2 -112.8(4) . . . . ?
C14B C13B N2 Co1 76.4(4) . . . . ?
C14B C15B C16B C17B 0.2(8) . . . . ?
C14B C15B C16B C19B -176.9(6) . . . . ?
C15A C16A C17A C18A 1.5(6) . . . . ?
C15B C16B C17B C18B 0.2(9) . . . . ?
C16A C17A C18A C13A 0.1(6) . . . . ?
C16B C17B C18B C13B -1.6(9) . . . . ?
C18A C13A C14A C15A 1.6(6) . . . . ?
C18A C13A N1 C1 -60.3(5) . . . . ?
C18A C13A N1 Co1 112.0(4) . . . . ?
C18B C13B C14B C15B -2.3(7) . . . . ?
C18B C13B N2 C2 68.0(5) . . . . ?
C18B C13B N2 Co1 -102.8(4) . . . . ?
C19A C16A C17A C18A -178.0(4) . . . . ?
C19B C16B C17B C18B 177.4(6) . . . . ?
C20B C21B C22B C23B -179.9(5) . . . . ?
C20B C21B O2B Co1 179.8(3) . . . . ?
C20A C21A C22A C23A -167.9(5) . . . . ?
C20A C21A O1A Co1 176.7(3) . . . . ?
C21B C22B C23B C24B -178.7(5) . . . . ?
C21B C22B C23B O1B 1.2(8) . . . . ?
C21A C22A C23A C24A 176.9(5) . . . . ?
C21A C22A C23A O2A -1.9(8) . . . . ?
C22B C21B O2B Co1 0.2(6) . . . . ?
C22B C23B O1B Co1 -2.0(6) . . . . ?
C22A C21A O1A Co1 -2.4(6) . . . . ?
C22A C23A O2A Co1 -14.2(6) . . . . ?
C24B C23B O1B Co1 177.9(3) . . . . ?
C24A C23A O2A Co1 167.1(3) . . . . ?
N1 C1 C2 C3 178.7(3) . . . . ?
N1 C1 C2 N2 -0.5(5) . . . . ?
N1 C1 C11 C10 0.1(7) . . . . ?
N1 C1 C11 C12 -179.9(4) . . . . ?
N1 C13A C14A C15A 179.9(4) . . . . ?
N1 C13A C18A C17A -179.9(3) . . . . ?
N1 Co1 O2B C21B 93.2(3) . . . . ?
N1 Co1 O1B C23B -86.2(3) . . . . ?
N1 Co1 O2A C23A -166.6(3) . . . . ?
N2 C2 C3 C4 1.5(7) . . . . ?
N2 C2 C3 C12 -179.2(4) . . . . ?
N2 C13B C14B C15B 178.5(4) . . . . ?
N2 C13B C18B C17B -178.1(5) . . . . ?
N2 Co1 O2B C21B 177.3(3) . . . . ?
N2 Co1 O1A C21A -101.6(4) . . . . ?
N2 Co1 O2A C23A 109.5(3) . . . . ?
O2B C21B C22B C23B -0.2(8) . . . . ?
O2B Co1 O1A C21A 172.1(4) . . . . ?
O2B Co1 O1B C23B 1.5(4) . . . . ?
O1A C21A C22A C23A 11.2(8) . . . . ?
O1A Co1 O2B C21B -90.4(3) . . . . ?
O1A Co1 O1B C23B 89.3(3) . . . . ?
O1A Co1 O2A C23A 17.1(3) . . . . ?
O1B Co1 O2B C21B -0.6(3) . . . . ?
O1B Co1 O1A C21A 76.6(4) . . . . ?
O1B Co1 O2A C23A -72.4(3) . . . . ?
O2A Co1 O1A C21A -9.4(4) . . . . ?
O2A Co1 O1B C23B -175.2(3) . . . . ?

loop_
_smtbx_masks_void_nr
_smtbx_masks_void_average_x
_smtbx_masks_void_average_y
_smtbx_masks_void_average_z
_smtbx_masks_void_volume
_smtbx_masks_void_count_electrons
_smtbx_masks_void_content
1 0.000 0.000 0.000 338.8 87.4 '2 C4H8O'
